data_1519197
loop_
_publ_author_name
'Butler, Ian R.'
'Light, Mark E.'
'Hursthouse, Michael B.'

_publ_section_title
;
 C50H72Br2Fe2Mn2O6P4
;
_journal_name_full 'Crystal Structure Report Archive'
_journal_page_first 748
_journal_year 1998
_chemical_formula_sum 'C25 H36 Br Fe Mn O3 P2'
_chemical_formula_weight 637.18
_space_group_IT_number 15
_symmetry_cell_setting monoclinic
_symmetry_space_group_name_Hall '-C 2yc'
_symmetry_space_group_name_H-M 'C 1 2/c 1'
_atom_sites_solution_hydrogens geom
_atom_sites_solution_primary direct
_atom_sites_solution_secondary difmap
_cell_angle_alpha 90.00
_cell_angle_beta 99.710(9)
_cell_angle_gamma 90.00
_cell_formula_units_Z 8
_cell_length_a 19.220(7)
_cell_length_b 9.315(3)
_cell_length_c 29.605(10)
_cell_measurement_temperature 293(2)
_cell_volume 5224(3)
_computing_cell_refinement REFINE
_computing_data_collection 'MADNES (Pflugrath & Messerschmidt, 1989)'
_computing_data_reduction 'ABSURD (Karaulov, 1992)'
_computing_publication_material SHELXL97
_computing_structure_refinement 'SHELXL97 (Sheldrick, 2008)'
_computing_structure_solution 'SIR92 (Altomare, Cascarano, Giacovazzo & Guaglitardi, 1993)'
_diffrn_ambient_temperature 293(2)
_diffrn_measured_fraction_theta_full 0.798
_diffrn_measured_fraction_theta_max 0.798
_diffrn_measurement_device_type 'Delft instruments FAST area detector'
_diffrn_measurement_method 'Intensity measurements as described by Darr, Drake, Hursthouse & Malik (1993)'
_diffrn_radiation_monochromator graphite
_diffrn_radiation_source 'rotating anode generator'
_diffrn_radiation_type MoK\a
_diffrn_radiation_wavelength 0.71069
_diffrn_reflns_av_R_equivalents 0.1188
_diffrn_reflns_av_sigmaI/netI 0.1888
_diffrn_reflns_limit_h_max 18
_diffrn_reflns_limit_h_min -21
_diffrn_reflns_limit_k_max 10
_diffrn_reflns_limit_k_min -10
_diffrn_reflns_limit_l_max 27
_diffrn_reflns_limit_l_min -35
_diffrn_reflns_number 8281
_diffrn_reflns_theta_full 25.02
_diffrn_reflns_theta_max 25.02
_diffrn_reflns_theta_min 3.09
_exptl_absorpt_coefficient_mu 2.716
_exptl_absorpt_correction_type none
_exptl_crystal_colour unknown
_exptl_crystal_density_diffrn 1.620
_exptl_crystal_density_method 'not measured'
_exptl_crystal_description unknown
_exptl_crystal_F_000 2608
_exptl_crystal_size_max 0.3
_exptl_crystal_size_mid 0.2
_exptl_crystal_size_min 0.2
_refine_diff_density_max 1.603
_refine_diff_density_min -2.507
_refine_diff_density_rms 0.246
_refine_ls_extinction_method none
_refine_ls_goodness_of_fit_ref 0.948
_refine_ls_hydrogen_treatment constr
_refine_ls_matrix_type full
_refine_ls_number_parameters 306
_refine_ls_number_reflns 3675
_refine_ls_number_restraints 156
_refine_ls_restrained_S_all 0.936
_refine_ls_R_factor_all 0.1477
_refine_ls_R_factor_gt 0.1044
_refine_ls_shift/su_max 0.003
_refine_ls_shift/su_mean 0.000
_refine_ls_structure_factor_coef Fsqd
_refine_ls_weighting_details 'calc w=1/[\s^2^(Fo^2^)+(0.1822P)^2^+0.0000P] where P=(Fo^2^+2Fc^2^)/3'
_refine_ls_weighting_scheme calc
_refine_ls_wR_factor_gt 0.2713
_refine_ls_wR_factor_ref 0.2982
_reflns_number_gt 2054
_reflns_number_total 3675
_reflns_threshold_expression >2\s(I)
_cod_data_source_file eCrystal-748.cif
_cod_data_source_block s92
_cod_depositor_comments
;
Citation :
Butler, Ian R. and Light, Mark E. and Hursthouse, Michael B. (1998) 
University of Southampton, Crystal Structure Report Archive. 
(doi:10.5258/ecrystals/748)

More at:
http://ecrystals.chem.soton.ac.uk/748/

2017-03-17
Z value and formula fixed to values more according to usual
chemical conventions.                 miguel
;
_cod_original_formula_sum 'C50 H72 Br2 Fe2 Mn2 O6 P4'
_cod_original_formula_weight 1274.36
_cod_original_formula_units_Z 4
_cod_original_sg_symbol_H-M C2/c
_cod_database_code 1519197

loop_
_symmetry_equiv_pos_as_xyz
'x, y, z'
'-x, y, -z+1/2'
'x+1/2, y+1/2, z'
'-x+1/2, y+1/2, -z+1/2'
'-x, -y, -z'
'x, -y, z-1/2'
'-x+1/2, -y+1/2, -z'
'x+1/2, -y+1/2, z-1/2'

loop_
_atom_site_label
_atom_site_type_symbol
_atom_site_fract_x
_atom_site_fract_y
_atom_site_fract_z
_atom_site_U_iso_or_equiv
_atom_site_adp_type
_atom_site_occupancy
_atom_site_symmetry_multiplicity
_atom_site_calc_flag
_atom_site_refinement_flags
_atom_site_disorder_assembly
_atom_site_disorder_group
Fe1 Fe 0.70966(10) 0.04290(19) 0.56303(6) 0.0212(5) Uani 1 1 d . . .
Mn1 Mn 0.73203(10) -0.3613(2) 0.64564(6) 0.0221(6) Uani 1 1 d . . .
P1 P 0.82125(18) -0.1807(4) 0.64060(12) 0.0270(9) Uani 1 1 d . . .
P2 P 0.62971(18) -0.2171(4) 0.61980(11) 0.0222(8) Uani 1 1 d . . .
Br1 Br 0.74271(18) -0.4070(3) 0.56704(10) 0.1111(11) Uani 1 1 d . . .
C6 C 0.8005(7) -0.0277(13) 0.6026(4) 0.021(3) Uani 1 1 d U . .
O2 O 0.6378(6) -0.6097(11) 0.6473(4) 0.056(3) Uani 1 1 d . . .
C7 C 0.7838(7) 0.1137(14) 0.6150(5) 0.025(3) Uani 1 1 d U . .
H7 H 0.7762 0.1420 0.6439 0.030 Uiso 1 1 calc R . .
O1 O 0.8350(6) -0.5857(12) 0.6810(4) 0.052(3) Uani 1 1 d . . .
C2 C 0.6156(7) 0.1300(15) 0.5357(4) 0.027(3) Uani 1 1 d U . .
H2 H 0.6074 0.2266 0.5288 0.032 Uiso 1 1 calc R . .
C4 C 0.6429(7) -0.1052(15) 0.5311(4) 0.026(3) Uani 1 1 d U . .
H4 H 0.6551 -0.1929 0.5197 0.031 Uiso 1 1 calc R . .
C5 C 0.6294(7) -0.0823(13) 0.5754(4) 0.020(3) Uani 1 1 d U . .
C8 C 0.7804(8) 0.2055(17) 0.5762(5) 0.039(4) Uani 1 1 d U . .
H8 H 0.7703 0.3032 0.5751 0.047 Uiso 1 1 calc R . .
C10 C 0.8069(7) -0.0229(16) 0.5558(5) 0.034(3) Uani 1 1 d U . .
H10 H 0.8170 -0.1007 0.5383 0.040 Uiso 1 1 calc R . .
C9 C 0.7954(8) 0.1209(17) 0.5398(5) 0.040(4) Uani 1 1 d U . .
H9 H 0.7975 0.1531 0.5103 0.048 Uiso 1 1 calc R . .
O3 O 0.7280(6) -0.3183(14) 0.7427(4) 0.055(3) Uani 1 1 d . . .
C12 C 0.8002(7) -0.4934(15) 0.6655(4) 0.027(3) Uani 1 1 d U . .
C3 C 0.6349(7) 0.0273(15) 0.5057(5) 0.029(3) Uani 1 1 d U . .
H3 H 0.6413 0.0416 0.4756 0.034 Uiso 1 1 calc R . .
C1 C 0.6104(7) 0.0648(14) 0.5778(4) 0.026(3) Uani 1 1 d U . .
H1 H 0.5969 0.1101 0.6030 0.032 Uiso 1 1 calc R . .
C13 C 0.7292(8) -0.3260(16) 0.7046(5) 0.035(4) Uani 1 1 d U . .
C11 C 0.6716(9) -0.5121(17) 0.6455(5) 0.042(4) Uani 1 1 d U . .
C20 C 0.5954(7) -0.1141(14) 0.6647(4) 0.027(3) Uani 1 1 d U . .
H20 H 0.5572 -0.0537 0.6489 0.032 Uiso 1 1 calc R . .
C21 C 0.6511(7) -0.0116(15) 0.6910(4) 0.030(3) Uani 1 1 d U . .
H21A H 0.6294 0.0470 0.7114 0.045 Uiso 1 1 calc R . .
H21B H 0.6698 0.0485 0.6696 0.045 Uiso 1 1 calc R . .
H21C H 0.6886 -0.0667 0.7083 0.045 Uiso 1 1 calc R . .
C23 C 0.5504(7) -0.3247(15) 0.5940(4) 0.028(3) Uani 1 1 d U . .
H23 H 0.5429 -0.3963 0.6169 0.033 Uiso 1 1 calc R . .
C22 C 0.5623(8) -0.2114(16) 0.6990(5) 0.033(3) Uani 1 1 d U . .
H22A H 0.5944 -0.2880 0.7096 0.050 Uiso 1 1 calc R . .
H22B H 0.5185 -0.2509 0.6837 0.050 Uiso 1 1 calc R . .
H22C H 0.5539 -0.1547 0.7246 0.050 Uiso 1 1 calc R . .
C25 C 0.5612(8) -0.4065(16) 0.5520(5) 0.040(4) Uani 1 1 d U . .
H25A H 0.5564 -0.3424 0.5262 0.060 Uiso 1 1 calc R . .
H25B H 0.5265 -0.4813 0.5460 0.060 Uiso 1 1 calc R . .
H25C H 0.6076 -0.4480 0.5569 0.060 Uiso 1 1 calc R . .
C26 C 0.8577(9) -0.0902(19) 0.6945(5) 0.045(4) Uani 1 1 d U . .
H26 H 0.8192 -0.0535 0.7092 0.053 Uiso 1 1 calc R . .
C27 C 0.9119(8) 0.0238(17) 0.6938(5) 0.044(4) Uani 1 1 d U . .
H27A H 0.9246 0.0643 0.7238 0.066 Uiso 1 1 calc R . .
H27B H 0.8931 0.0977 0.6726 0.066 Uiso 1 1 calc R . .
H27C H 0.9530 -0.0171 0.6843 0.066 Uiso 1 1 calc R . .
C24 C 0.4821(9) -0.2383(18) 0.5829(6) 0.048(4) Uani 1 1 d U . .
H24A H 0.4704 -0.1991 0.6107 0.072 Uiso 1 1 calc R . .
H24B H 0.4446 -0.2998 0.5688 0.072 Uiso 1 1 calc R . .
H24C H 0.4884 -0.1615 0.5623 0.072 Uiso 1 1 calc R . .
C29 C 0.8944(10) -0.258(2) 0.6116(8) 0.065(5) Uani 1 1 d U . .
H29 H 0.8699 -0.2644 0.5798 0.078 Uiso 1 1 calc R . .
C30 C 0.9509(8) -0.1645(18) 0.6061(6) 0.047(4) Uani 1 1 d U . .
H30A H 0.9858 -0.1661 0.6335 0.070 Uiso 1 1 calc R . .
H30B H 0.9333 -0.0685 0.6006 0.070 Uiso 1 1 calc R . .
H30C H 0.9718 -0.1960 0.5806 0.070 Uiso 1 1 calc R . .
C28 C 0.8982(12) -0.225(3) 0.7252(8) 0.088(7) Uani 1 1 d U . .
H28A H 0.8926 -0.2143 0.7566 0.132 Uiso 1 1 calc R . .
H28B H 0.9475 -0.2236 0.7232 0.132 Uiso 1 1 calc R . .
H28C H 0.8779 -0.3143 0.7135 0.132 Uiso 1 1 calc R . .
C31 C 0.9190(12) -0.403(2) 0.6193(8) 0.078(6) Uani 1 1 d U . .
H31A H 0.9470 -0.4103 0.6493 0.118 Uiso 1 1 calc R . .
H31B H 0.9470 -0.4289 0.5967 0.118 Uiso 1 1 calc R . .
H31C H 0.8792 -0.4664 0.6172 0.118 Uiso 1 1 calc R . .

loop_
_atom_site_aniso_label
_atom_site_aniso_U_11
_atom_site_aniso_U_22
_atom_site_aniso_U_33
_atom_site_aniso_U_23
_atom_site_aniso_U_13
_atom_site_aniso_U_12
Fe1 0.0213(11) 0.0226(11) 0.0186(9) 0.0027(8) 0.0003(8) -0.0005(8)
Mn1 0.0240(11) 0.0182(11) 0.0227(10) 0.0005(8) -0.0003(9) -0.0011(9)
P1 0.021(2) 0.0213(19) 0.036(2) 0.0080(15) -0.0004(17) 0.0011(14)
P2 0.0205(18) 0.0222(18) 0.0224(17) -0.0008(14) -0.0004(15) -0.0032(14)
Br1 0.128(3) 0.108(2) 0.094(2) -0.0050(16) 0.0081(18) 0.0202(18)
C6 0.021(6) 0.021(6) 0.019(5) 0.003(5) 0.003(5) 0.001(5)
O2 0.044(7) 0.024(6) 0.092(9) 0.019(6) -0.007(6) -0.008(5)
C7 0.023(6) 0.022(6) 0.029(6) 0.000(5) -0.003(5) 0.002(5)
O1 0.046(7) 0.032(6) 0.068(8) 0.009(6) -0.017(6) 0.011(5)
C2 0.023(6) 0.026(6) 0.030(6) 0.006(5) -0.002(5) -0.001(5)
C4 0.026(6) 0.028(6) 0.024(6) -0.001(5) 0.004(5) -0.003(5)
C5 0.017(6) 0.023(6) 0.019(5) -0.002(5) 0.001(5) 0.003(5)
C8 0.034(7) 0.033(7) 0.044(7) 0.012(6) -0.008(6) -0.010(6)
C10 0.025(6) 0.043(7) 0.033(6) -0.005(6) 0.004(6) 0.000(6)
C9 0.030(7) 0.051(8) 0.038(7) 0.021(6) 0.003(6) -0.002(6)
O3 0.050(8) 0.087(10) 0.028(6) 0.005(6) 0.005(5) 0.033(7)
C12 0.027(6) 0.032(7) 0.023(6) -0.007(5) 0.003(5) -0.005(6)
C3 0.027(6) 0.030(6) 0.028(6) 0.009(5) 0.002(5) 0.004(5)
C1 0.026(6) 0.026(6) 0.026(6) 0.002(5) 0.002(5) 0.001(5)
C13 0.029(7) 0.037(7) 0.037(7) -0.001(6) 0.002(6) 0.002(5)
C11 0.039(7) 0.036(7) 0.048(7) 0.006(6) 0.000(6) 0.006(6)
C20 0.026(6) 0.029(6) 0.024(6) 0.005(5) 0.002(5) -0.004(5)
C21 0.033(7) 0.034(7) 0.021(6) -0.002(5) -0.001(5) -0.002(5)
C23 0.025(6) 0.032(7) 0.023(6) -0.002(5) -0.003(5) -0.010(5)
C22 0.029(7) 0.039(7) 0.035(6) 0.006(6) 0.011(6) -0.004(6)
C25 0.035(7) 0.040(7) 0.041(7) -0.005(6) -0.007(6) -0.008(6)
C26 0.044(7) 0.067(8) 0.019(6) 0.014(6) -0.005(6) -0.019(6)
C27 0.046(8) 0.043(7) 0.040(7) -0.001(6) 0.000(6) -0.013(6)
C24 0.046(8) 0.047(8) 0.047(7) 0.005(6) -0.002(7) -0.003(6)
C29 0.055(8) 0.051(8) 0.093(9) -0.001(7) 0.024(8) 0.004(7)
C30 0.038(7) 0.054(8) 0.050(7) -0.003(6) 0.012(7) 0.002(6)
C28 0.084(10) 0.089(10) 0.088(10) 0.012(8) 0.006(8) -0.014(8)
C31 0.071(9) 0.083(10) 0.081(9) -0.005(8) 0.013(8) 0.007(8)

loop_
_atom_type_symbol
_atom_type_description
_atom_type_scat_dispersion_real
_atom_type_scat_dispersion_imag
_atom_type_scat_source
C C 0.0033 0.0016 'International Tables Vol C Tables 4.2.6.8 and 6.1.1.4'
O O 0.0106 0.0060 'International Tables Vol C Tables 4.2.6.8 and 6.1.1.4'
Mn Mn 0.3368 0.7283 'International Tables Vol C Tables 4.2.6.8 and 6.1.1.4'
Fe Fe 0.3463 0.8444 'International Tables Vol C Tables 4.2.6.8 and 6.1.1.4'
Br Br -0.2901 2.4595 'International Tables Vol C Tables 4.2.6.8 and 6.1.1.4'
P P 0.1023 0.0942 'International Tables Vol C Tables 4.2.6.8 and 6.1.1.4'
H H 0.0000 0.0000 'International Tables Vol C Tables 4.2.6.8 and 6.1.1.4'

loop_
_geom_angle_atom_site_label_1
_geom_angle_atom_site_label_2
_geom_angle_atom_site_label_3
_geom_angle
_geom_angle_site_symmetry_1
_geom_angle_site_symmetry_3
C4 Fe1 C10 105.8(6) . .
C4 Fe1 C5 40.5(5) . .
C10 Fe1 C5 126.6(6) . .
C4 Fe1 C7 153.4(5) . .
C10 Fe1 C7 68.5(6) . .
C5 Fe1 C7 120.9(5) . .
C4 Fe1 C9 125.3(6) . .
C10 Fe1 C9 41.3(6) . .
C5 Fe1 C9 163.9(6) . .
C7 Fe1 C9 68.4(6) . .
C4 Fe1 C2 68.3(6) . .
C10 Fe1 C2 149.7(5) . .
C5 Fe1 C2 69.2(5) . .
C7 Fe1 C2 129.9(6) . .
C9 Fe1 C2 116.4(6) . .
C4 Fe1 C1 67.8(5) . .
C10 Fe1 C1 166.7(6) . .
C5 Fe1 C1 41.1(5) . .
C7 Fe1 C1 111.6(5) . .
C9 Fe1 C1 151.9(6) . .
C2 Fe1 C1 40.5(5) . .
C4 Fe1 C3 41.7(5) . .
C10 Fe1 C3 115.3(5) . .
C5 Fe1 C3 69.8(5) . .
C7 Fe1 C3 164.8(5) . .
C9 Fe1 C3 104.1(6) . .
C2 Fe1 C3 40.2(5) . .
C1 Fe1 C3 68.3(5) . .
C4 Fe1 C8 163.2(6) . .
C10 Fe1 C8 69.1(6) . .
C5 Fe1 C8 155.0(6) . .
C7 Fe1 C8 41.2(5) . .
C9 Fe1 C8 40.5(6) . .
C2 Fe1 C8 107.6(6) . .
C1 Fe1 C8 120.4(6) . .
C3 Fe1 C8 124.7(6) . .
C4 Fe1 C6 117.8(5) . .
C10 Fe1 C6 40.8(5) . .
C5 Fe1 C6 108.4(5) . .
C7 Fe1 C6 40.9(5) . .
C9 Fe1 C6 69.1(5) . .
C2 Fe1 C6 168.5(5) . .
C1 Fe1 C6 130.6(5) . .
C3 Fe1 C6 150.6(5) . .
C8 Fe1 C6 69.5(6) . .
C13 Mn1 C12 87.0(6) . .
C13 Mn1 C11 91.1(7) . .
C12 Mn1 C11 84.5(7) . .
C13 Mn1 P2 92.9(5) . .
C12 Mn1 P2 171.2(4) . .
C11 Mn1 P2 86.7(5) . .
C13 Mn1 Br1 176.9(5) . .
C12 Mn1 Br1 91.0(4) . .
C11 Mn1 Br1 91.1(5) . .
P2 Mn1 Br1 89.41(13) . .
C13 Mn1 P1 94.1(5) . .
C12 Mn1 P1 90.6(4) . .
C11 Mn1 P1 172.7(5) . .
P2 Mn1 P1 98.18(14) . .
Br1 Mn1 P1 83.49(14) . .
C6 P1 C26 101.0(7) . .
C6 P1 C29 96.7(7) . .
C26 P1 C29 111.2(9) . .
C6 P1 Mn1 119.9(4) . .
C26 P1 Mn1 115.8(5) . .
C29 P1 Mn1 110.5(6) . .
C5 P2 C20 101.8(6) . .
C5 P2 C23 99.9(6) . .
C20 P2 C23 101.9(6) . .
C5 P2 Mn1 121.3(4) . .
C20 P2 Mn1 115.7(5) . .
C23 P2 Mn1 113.4(5) . .
C7 C6 C10 106.6(12) . .
C7 C6 P1 127.1(9) . .
C10 C6 P1 125.8(10) . .
C7 C6 Fe1 68.9(7) . .
C10 C6 Fe1 68.6(8) . .
P1 C6 Fe1 133.3(7) . .
C8 C7 C6 109.2(12) . .
C8 C7 Fe1 69.7(8) . .
C6 C7 Fe1 70.2(7) . .
C8 C7 H7 125.4 . .
C6 C7 H7 125.4 . .
Fe1 C7 H7 126.3 . .
C1 C2 C3 109.5(12) . .
C1 C2 Fe1 70.3(8) . .
C3 C2 Fe1 70.3(8) . .
C1 C2 H2 125.3 . .
C3 C2 H2 125.3 . .
Fe1 C2 H2 125.6 . .
C5 C4 C3 109.8(12) . .
C5 C4 Fe1 70.0(8) . .
C3 C4 Fe1 70.1(8) . .
C5 C4 H4 125.1 . .
C3 C4 H4 125.1 . .
Fe1 C4 H4 126.4 . .
C4 C5 C1 106.5(11) . .
C4 C5 P2 126.6(10) . .
C1 C5 P2 126.7(9) . .
C4 C5 Fe1 69.5(7) . .
C1 C5 Fe1 70.3(7) . .
P2 C5 Fe1 128.5(7) . .
C9 C8 C7 107.2(13) . .
C9 C8 Fe1 69.6(9) . .
C7 C8 Fe1 69.1(8) . .
C9 C8 H8 126.4 . .
C7 C8 H8 126.4 . .
Fe1 C8 H8 126.4 . .
C6 C10 C9 108.7(13) . .
C6 C10 Fe1 70.6(7) . .
C9 C10 Fe1 69.8(8) . .
C6 C10 H10 125.6 . .
C9 C10 H10 125.6 . .
Fe1 C10 H10 125.5 . .
C8 C9 C10 108.3(12) . .
C8 C9 Fe1 69.9(8) . .
C10 C9 Fe1 68.9(8) . .
C8 C9 H9 125.9 . .
C10 C9 H9 125.9 . .
Fe1 C9 H9 126.9 . .
O1 C12 Mn1 169.4(12) . .
C2 C3 C4 105.8(11) . .
C2 C3 Fe1 69.4(8) . .
C4 C3 Fe1 68.2(8) . .
C2 C3 H3 127.1 . .
C4 C3 H3 127.1 . .
Fe1 C3 H3 126.8 . .
C2 C1 C5 108.3(11) . .
C2 C1 Fe1 69.2(7) . .
C5 C1 Fe1 68.6(7) . .
C2 C1 H1 125.9 . .
C5 C1 H1 125.9 . .
Fe1 C1 H1 128.0 . .
O3 C13 Mn1 173.0(14) . .
O2 C11 Mn1 175.3(15) . .
C21 C20 C22 110.6(11) . .
C21 C20 P2 112.6(9) . .
C22 C20 P2 113.4(9) . .
C21 C20 H20 106.6 . .
C22 C20 H20 106.6 . .
P2 C20 H20 106.6 . .
C20 C21 H21A 109.5 . .
C20 C21 H21B 109.5 . .
H21A C21 H21B 109.5 . .
C20 C21 H21C 109.5 . .
H21A C21 H21C 109.5 . .
H21B C21 H21C 109.5 . .
C25 C23 C24 108.9(12) . .
C25 C23 P2 113.1(9) . .
C24 C23 P2 114.5(10) . .
C25 C23 H23 106.6 . .
C24 C23 H23 106.6 . .
P2 C23 H23 106.6 . .
C20 C22 H22A 109.5 . .
C20 C22 H22B 109.5 . .
H22A C22 H22B 109.5 . .
C20 C22 H22C 109.5 . .
H22A C22 H22C 109.5 . .
H22B C22 H22C 109.5 . .
C23 C25 H25A 109.5 . .
C23 C25 H25B 109.5 . .
H25A C25 H25B 109.5 . .
C23 C25 H25C 109.5 . .
H25A C25 H25C 109.5 . .
H25B C25 H25C 109.5 . .
C27 C26 C28 106.4(14) . .
C27 C26 P1 118.6(10) . .
C28 C26 P1 101.7(13) . .
C27 C26 H26 109.9 . .
C28 C26 H26 109.9 . .
P1 C26 H26 109.9 . .
C26 C27 H27A 109.5 . .
C26 C27 H27B 109.5 . .
H27A C27 H27B 109.5 . .
C26 C27 H27C 109.5 . .
H27A C27 H27C 109.5 . .
H27B C27 H27C 109.5 . .
C23 C24 H24A 109.5 . .
C23 C24 H24B 109.5 . .
H24A C24 H24B 109.5 . .
C23 C24 H24C 109.5 . .
H24A C24 H24C 109.5 . .
H24B C24 H24C 109.5 . .
C30 C29 C31 110.8(17) . .
C30 C29 P1 117.3(13) . .
C31 C29 P1 121.9(15) . .
C30 C29 H29 100.6 . .
C31 C29 H29 100.6 . .
P1 C29 H29 100.6 . .
C29 C30 H30A 109.5 . .
C29 C30 H30B 109.5 . .
H30A C30 H30B 109.5 . .
C29 C30 H30C 109.5 . .
H30A C30 H30C 109.5 . .
H30B C30 H30C 109.5 . .
C26 C28 H28A 109.5 . .
C26 C28 H28B 109.5 . .
H28A C28 H28B 109.5 . .
C26 C28 H28C 109.5 . .
H28A C28 H28C 109.5 . .
H28B C28 H28C 109.5 . .
C29 C31 H31A 109.5 . .
C29 C31 H31B 109.5 . .
H31A C31 H31B 109.5 . .
C29 C31 H31C 109.5 . .
H31A C31 H31C 109.5 . .
H31B C31 H31C 109.5 . .

loop_
_geom_bond_atom_site_label_1
_geom_bond_atom_site_label_2
_geom_bond_distance
_geom_bond_site_symmetry_2
Fe1 C4 2.009(13) .
Fe1 C10 2.012(14) .
Fe1 C5 2.015(13) .
Fe1 C7 2.023(14) .
Fe1 C9 2.025(14) .
Fe1 C2 2.023(14) .
Fe1 C1 2.038(13) .
Fe1 C3 2.035(14) .
Fe1 C8 2.029(15) .
Fe1 C6 2.039(13) .
Mn1 C13 1.787(15) .
Mn1 C12 1.821(15) .
Mn1 C11 1.822(17) .
Mn1 P2 2.398(4) .
Mn1 Br1 2.408(3) .
Mn1 P1 2.425(4) .
P1 C6 1.819(13) .
P1 C26 1.837(16) .
P1 C29 1.907(17) .
P2 C5 1.818(13) .
P2 C20 1.847(13) .
P2 C23 1.876(13) .
C6 C7 1.419(18) .
C6 C10 1.412(18) .
O2 C11 1.124(18) .
C7 C8 1.426(19) .
C7 H7 0.9300 .
O1 C12 1.138(17) .
C2 C1 1.406(17) .
C2 C3 1.396(19) .
C2 H2 0.9300 .
C4 C5 1.394(17) .
C4 C3 1.439(18) .
C4 H4 0.9300 .
C5 C1 1.423(18) .
C8 C9 1.40(2) .
C8 H8 0.9300 .
C10 C9 1.43(2) .
C10 H10 0.9300 .
C9 H9 0.9300 .
O3 C13 1.135(16) .
C3 H3 0.9300 .
C1 H1 0.9300 .
C20 C21 1.543(19) .
C20 C22 1.574(17) .
C20 H20 0.9800 .
C21 H21A 0.9600 .
C21 H21B 0.9600 .
C21 H21C 0.9600 .
C23 C25 1.502(19) .
C23 C24 1.53(2) .
C23 H23 0.9800 .
C22 H22A 0.9600 .
C22 H22B 0.9600 .
C22 H22C 0.9600 .
C25 H25A 0.9600 .
C25 H25B 0.9600 .
C25 H25C 0.9600 .
C26 C27 1.49(2) .
C26 C28 1.66(3) .
C26 H26 0.9800 .
C27 H27A 0.9600 .
C27 H27B 0.9600 .
C27 H27C 0.9600 .
C24 H24A 0.9600 .
C24 H24B 0.9600 .
C24 H24C 0.9600 .
C29 C30 1.42(2) .
C29 C31 1.44(3) .
C29 H29 0.9800 .
C30 H30A 0.9600 .
C30 H30B 0.9600 .
C30 H30C 0.9600 .
C28 H28A 0.9600 .
C28 H28B 0.9600 .
C28 H28C 0.9600 .
C31 H31A 0.9600 .
C31 H31B 0.9600 .
C31 H31C 0.9600 .
